data_7211784
loop_
_publ_author_name
'Zhang, Kou-Lin'
'Chang, Yan'
'Hou, Chuan-Tao'
'Diao, Guo-Wang'
'Wu, Rentao'
'Ng, Seik Weng'

_publ_section_title
;
 Effect of N-donor auxiliary ligands on the engineering of crystalline
 architectures of a series of lead(ii) complexes with
 5-amino-2,4,6-triiodoisophthalic acid
;
_journal_issue 4
_journal_name_full CrystEngComm
_journal_page_first 1194
_journal_paper_doi 10.1039/b914623g
_journal_volume 12
_journal_year 2010
_chemical_absolute_configuration rm
_chemical_formula_moiety 'C8 H2 I3 N O4 Pb'
_chemical_formula_sum 'C8 H2 I3 N O4 Pb'
_chemical_formula_weight 764.00
_chemical_name_systematic
;
?
;
_space_group_IT_number 144
_symmetry_cell_setting trigonal
_symmetry_space_group_name_Hall 'P 31'
_symmetry_space_group_name_H-M 'P 31'
_atom_sites_solution_hydrogens geom
_atom_sites_solution_primary direct
_atom_sites_solution_secondary difmap
_audit_creation_method SHELXL-97
_cell_angle_alpha 90.00
_cell_angle_beta 90.00
_cell_angle_gamma 120.00
_cell_formula_units_Z 3
_cell_length_a 9.3959(9)
_cell_length_b 9.3959(9)
_cell_length_c 12.2406(12)
_cell_measurement_reflns_used 3356
_cell_measurement_temperature 293(2)
_cell_measurement_theta_max 27.114
_cell_measurement_theta_min 2.503
_cell_volume 935.86(16)
_computing_cell_refinement 'SAINT (Bruker, 2005)'
_computing_data_collection 'APEX2 (Bruker, 2005)'
_computing_data_reduction 'SAINT (Bruker, 2005)'
_computing_structure_refinement 'SHELXL-97 (Sheldrick, 1997)'
_computing_structure_solution 'SHELXS-97 (Sheldrick, 1990)'
_diffrn_ambient_temperature 293(2)
_diffrn_measured_fraction_theta_full 0.999
_diffrn_measured_fraction_theta_max 0.999
_diffrn_measurement_device_type 'Bruker APEXII'
_diffrn_measurement_method '\f and \w'
_diffrn_radiation_monochromator graphite
_diffrn_radiation_source 'fine-focus sealed tube'
_diffrn_radiation_type MoK\a
_diffrn_radiation_wavelength 0.71073
_diffrn_reflns_av_R_equivalents 0.0324
_diffrn_reflns_av_sigmaI/netI 0.0420
_diffrn_reflns_limit_h_max 12
_diffrn_reflns_limit_h_min -12
_diffrn_reflns_limit_k_max 11
_diffrn_reflns_limit_k_min -12
_diffrn_reflns_limit_l_max 15
_diffrn_reflns_limit_l_min -15
_diffrn_reflns_number 7965
_diffrn_reflns_theta_full 27.57
_diffrn_reflns_theta_max 27.57
_diffrn_reflns_theta_min 2.50
_diffrn_standards_decay_% 0
_diffrn_standards_interval_count 0
_diffrn_standards_interval_time 0
_diffrn_standards_number 0
_exptl_absorpt_coefficient_mu 20.943
_exptl_absorpt_correction_T_max 0.3921
_exptl_absorpt_correction_T_min 0.3663
_exptl_absorpt_correction_type multi-scan
_exptl_absorpt_process_details '(SADABS; Sheldrick, 1996)'
_exptl_crystal_colour brown
_exptl_crystal_density_diffrn 4.067
_exptl_crystal_density_method 'not measured'
_exptl_crystal_description block
_exptl_crystal_F_000 990
_exptl_crystal_size_max 0.06
_exptl_crystal_size_mid 0.05
_exptl_crystal_size_min 0.05
_refine_diff_density_max 0.913
_refine_diff_density_min -1.063
_refine_diff_density_rms 0.181
_refine_ls_abs_structure_details 'Flack H D (1983), Acta Cryst. A39, 876-881'
_refine_ls_abs_structure_Flack -0.008(5)
_refine_ls_extinction_method none
_refine_ls_goodness_of_fit_ref 1.026
_refine_ls_hydrogen_treatment constr
_refine_ls_matrix_type full
_refine_ls_number_parameters 148
_refine_ls_number_reflns 2760
_refine_ls_number_restraints 1
_refine_ls_restrained_S_all 1.026
_refine_ls_R_factor_all 0.0340
_refine_ls_R_factor_gt 0.0291
_refine_ls_shift/su_max 0.000
_refine_ls_shift/su_mean 0.000
_refine_ls_structure_factor_coef Fsqd
_refine_ls_weighting_details 'calc w=1/[\s^2^(Fo^2^)+(0.0246P)^2^+0.0000P] where P=(Fo^2^+2Fc^2^)/3'
_refine_ls_weighting_scheme calc
_refine_ls_wR_factor_gt 0.0527
_refine_ls_wR_factor_ref 0.0541
_reflns_number_gt 2533
_reflns_number_total 2760
_reflns_threshold_expression >2sigma(I)
_cod_data_source_file b914623g.txt
_cod_data_source_block pb3
_cod_depositor_comments
;
The following automatic conversions were performed:

'_chemical_absolute_configuration' value 'RM' changed to 'rm'
according to /home/saulius/struct/CIF-dictionaries/cif_core.dic
dictionary named 'cif_core.dic' version 2.4.2 from
2011-04-26.

'_exptl_absorpt_correction_type' value 'Multi-scan'
changed to 'multi-scan' according to
/home/saulius/struct/CIF-dictionaries/cif_core.dic dictionary named
'cif_core.dic' version 2.4.2 from 2011-04-26.

Automatic conversion script
Id: cif_fix_values 1891 2012-01-12 08:04:46Z andrius 
;
_cod_original_sg_symbol_H-M P31
_cod_database_code 7211784

loop_
_symmetry_equiv_pos_as_xyz
'x, y, z'
'-y, x-y, z+1/3'
'-x+y, -x, z+2/3'

loop_
_atom_site_label
_atom_site_type_symbol
_atom_site_fract_x
_atom_site_fract_y
_atom_site_fract_z
_atom_site_U_iso_or_equiv
_atom_site_adp_type
_atom_site_occupancy
_atom_site_symmetry_multiplicity
_atom_site_calc_flag
_atom_site_refinement_flags
Pb1 Pb 0.03714(4) 0.13912(4) 0.50002(3) 0.024 Uani 1 1 d .
I1 I 0.25808(7) 0.42151(8) 0.71659(6) 0.02836(14) Uani 1 1 d .
I2 I 0.41006(8) -0.13169(8) 0.71701(6) 0.03405(16) Uani 1 1 d .
I3 I 0.96071(7) 0.57229(8) 0.68325(6) 0.03120(16) Uani 1 1 d .
O1 O 0.0877(9) 0.0193(9) 0.6647(6) 0.0318(16) Uani 1 1 d .
O2 O 0.1549(8) 0.0049(8) 0.8339(5) 0.0295(16) Uani 1 1 d .
O3 O 0.8279(10) 0.1537(11) 0.6074(7) 0.054(2) Uani 1 1 d .
O4 O 0.8247(10) 0.1451(10) 0.7886(7) 0.046(2) Uani 1 1 d .
C1 C 0.1959(10) 0.0561(10) 0.7367(7) 0.0186(18) Uani 1 1 d .
C2 C 0.3753(10) 0.1738(10) 0.7165(6) 0.0161(17) Uani 1 1 d .
C3 C 0.4904(10) 0.1213(9) 0.7123(7) 0.0176(17) Uani 1 1 d .
C4 C 0.6586(11) 0.2318(11) 0.6997(6) 0.0203(19) Uani 1 1 d .
C5 C 0.7090(10) 0.3994(11) 0.6906(7) 0.0187(17) Uani 1 1 d .
C6 C 0.5991(11) 0.4578(10) 0.6896(6) 0.0186(18) Uani 1 1 d .
C7 C 0.4300(11) 0.3414(10) 0.7059(7) 0.0208(18) Uani 1 1 d .
C8 C 0.7802(11) 0.1721(11) 0.6980(8) 0.024(2) Uani 1 1 d .
N1 N 0.6510(10) 0.6228(9) 0.6745(6) 0.0268(19) Uani 1 1 d .
H1A H 0.7537 0.6922 0.6655 0.032 Uiso 1 1 calc R
H1B H 0.5806 0.6558 0.6742 0.032 Uiso 1 1 calc R

loop_
_atom_site_aniso_label
_atom_site_aniso_U_11
_atom_site_aniso_U_22
_atom_site_aniso_U_33
_atom_site_aniso_U_23
_atom_site_aniso_U_13
_atom_site_aniso_U_12
Pb1 0.026 0.020 0.027 -0.001 0.002 0.011
I1 0.0209(3) 0.0214(3) 0.0471(4) -0.0024(3) -0.0012(3) 0.0138(3)
I2 0.0226(3) 0.0149(3) 0.0641(5) -0.0003(3) 0.0026(3) 0.0090(3)
I3 0.0148(3) 0.0231(3) 0.0508(4) 0.0045(3) 0.0018(3) 0.0058(3)
O1 0.022(4) 0.038(4) 0.032(4) 0.005(3) -0.004(3) 0.013(3)
O2 0.016(3) 0.032(4) 0.033(4) 0.009(3) 0.004(3) 0.006(3)
O3 0.046(5) 0.076(6) 0.053(5) -0.027(5) -0.004(4) 0.040(5)
O4 0.042(5) 0.048(5) 0.062(5) 0.014(4) -0.003(4) 0.033(4)
C1 0.013(4) 0.015(4) 0.025(4) -0.001(3) 0.001(3) 0.005(4)
C2 0.011(4) 0.017(4) 0.018(4) 0.001(3) 0.002(3) 0.006(4)
C3 0.020(5) 0.005(4) 0.028(4) -0.001(3) -0.005(3) 0.007(4)
C4 0.024(5) 0.024(5) 0.015(4) -0.005(3) 0.001(3) 0.013(4)
C5 0.012(4) 0.014(4) 0.025(4) -0.004(3) 0.001(3) 0.003(4)
C6 0.017(4) 0.018(4) 0.022(4) -0.001(3) 0.000(3) 0.010(4)
C7 0.017(4) 0.011(4) 0.034(5) 0.002(3) 0.003(4) 0.006(4)
C8 0.013(4) 0.012(4) 0.043(6) -0.004(4) -0.001(4) 0.002(4)
N1 0.032(5) 0.005(4) 0.035(5) 0.000(3) -0.002(4) 0.003(3)

loop_
_atom_type_symbol
_atom_type_description
_atom_type_scat_dispersion_real
_atom_type_scat_dispersion_imag
_atom_type_scat_source
C C 0.0033 0.0016 'International Tables Vol C Tables 4.2.6.8 and 6.1.1.4'
H H 0.0000 0.0000 'International Tables Vol C Tables 4.2.6.8 and 6.1.1.4'
O O 0.0106 0.0060 'International Tables Vol C Tables 4.2.6.8 and 6.1.1.4'
I I -0.4742 1.8119 'International Tables Vol C Tables 4.2.6.8 and 6.1.1.4'
Pb Pb -3.3944 10.1111 'International Tables Vol C Tables 4.2.6.8 and 6.1.1.4'
N N 0.0061 0.0033 'International Tables Vol C Tables 4.2.6.8 and 6.1.1.4'

loop_
_geom_angle_atom_site_label_1
_geom_angle_atom_site_label_2
_geom_angle_atom_site_label_3
_geom_angle
_geom_angle_site_symmetry_1
_geom_angle_site_symmetry_3
O2 Pb1 O3 85.2(3) 3_554 1_455
O2 Pb1 O1 70.9(2) 3_554 .
O3 Pb1 O1 86.0(3) 1_455 .
O2 Pb1 O4 105.4(2) 3_554 3_664
O3 Pb1 O4 157.5(3) 1_455 3_664
O1 Pb1 O4 79.1(2) . 3_664
C1 O1 Pb1 139.6(6) . .
C1 O2 Pb1 102.8(5) . 2
C8 O3 Pb1 148.5(7) . 1_655
C8 O4 Pb1 125.4(7) . 2_655
O1 C1 O2 120.2(8) . .
O1 C1 C2 122.8(8) . .
O2 C1 C2 116.7(7) . .
C3 C2 C7 118.8(7) . .
C3 C2 C1 121.9(7) . .
C7 C2 C1 119.3(7) . .
C2 C3 C4 122.0(7) . .
C2 C3 I2 119.6(6) . .
C4 C3 I2 118.4(6) . .
C3 C4 C5 117.6(7) . .
C3 C4 C8 120.8(8) . .
C5 C4 C8 121.6(8) . .
C6 C5 C4 122.9(8) . .
C6 C5 I3 117.8(6) . .
C4 C5 I3 119.3(6) . .
N1 C6 C5 121.8(8) . .
N1 C6 C7 120.8(8) . .
C5 C6 C7 117.3(7) . .
C2 C7 C6 121.4(7) . .
C2 C7 I1 118.9(6) . .
C6 C7 I1 119.8(6) . .
O3 C8 O4 125.6(10) . .
O3 C8 C4 117.3(9) . .
O4 C8 C4 117.1(8) . .

loop_
_geom_bond_atom_site_label_1
_geom_bond_atom_site_label_2
_geom_bond_distance
_geom_bond_site_symmetry_2
Pb1 O2 2.422(6) 3_554
Pb1 O3 2.425(8) 1_455
Pb1 O1 2.468(6) .
Pb1 O4 2.568(7) 3_664
I1 C7 2.100(8) .
I2 C3 2.105(8) .
I3 C5 2.097(8) .
O1 C1 1.256(10) .
O2 C1 1.269(10) .
O2 Pb1 2.422(6) 2
O3 C8 1.240(12) .
O3 Pb1 2.425(7) 1_655
O4 C8 1.255(12) .
O4 Pb1 2.568(7) 2_655
C1 C2 1.504(11) .
C2 C3 1.396(11) .
C2 C7 1.397(11) .
C3 C4 1.400(12) .
C4 C5 1.404(12) .
C4 C8 1.503(12) .
C5 C6 1.391(12) .
C6 N1 1.385(11) .
C6 C7 1.422(12) .
